data_7038120
loop_
_publ_author_name
'P, Chinna Ayya Swamy'
'Thilagar, Pakkirisamy'

_publ_section_title
;
 Multiple emissive triarylborane-A2H2 and triarylborane-Zn-A2H2 porphyrin
 conjugates.
;
_journal_issue 11
_journal_name_full 'Dalton transactions (Cambridge, England : 2003)'
_journal_page_first 4688
_journal_page_last 4696
_journal_paper_doi 10.1039/c5dt02678d
_journal_volume 45
_journal_year 2016
_chemical_formula_moiety 'C68 H62 B2 N4 Zn, 2.28(C H Cl3)'
_chemical_formula_sum 'C70.28 H64.28 B2 Cl6.84 N4 Zn'
_chemical_formula_weight 1294.50
_space_group_crystal_system triclinic
_space_group_IT_number 2
_space_group_name_Hall '-P 1'
_space_group_name_H-M_alt 'P -1'
_symmetry_Int_Tables_number 2
_symmetry_space_group_name_Hall '-P 1'
_symmetry_space_group_name_H-M 'P -1'
_audit_creation_date 2016-01-18
_audit_creation_method
;
Olex2 1.2
(compiled 2014.03.20 svn.r2914 for OlexSys, GUI svn.r4816)
;
_audit_update_record
;
2016-01-18 deposited with the CCDC.
2016-01-22 downloaded from the CCDC.
;
_cell_angle_alpha 68.791(6)
_cell_angle_beta 84.145(7)
_cell_angle_gamma 75.664(6)
_cell_formula_units_Z 1
_cell_length_a 8.2118(10)
_cell_length_b 14.8870(17)
_cell_length_c 15.0508(18)
_cell_measurement_reflns_used 6163
_cell_measurement_temperature 100(2)
_cell_measurement_theta_max 0.927
_cell_measurement_theta_min 0.872
_cell_volume 1661.7(4)
_computing_molecular_graphics 'Olex2 (Dolomanov et al., 2009)'
_computing_publication_material 'Olex2 (Dolomanov et al., 2009)'
_computing_structure_refinement 'olex2.refine (Bourhis et al., 2013)'
_diffrn_ambient_temperature 100(2)
_diffrn_measured_fraction_theta_full 0.9534
_diffrn_measured_fraction_theta_max 0.9534
_diffrn_measurement_device_type 'four-circle diffractometer'
_diffrn_measurement_method '\w scans'
_diffrn_radiation_monochromator graphite
_diffrn_radiation_source 'fine-focus sealed tube'
_diffrn_radiation_type 'Mo K\a'
_diffrn_radiation_wavelength 0.71073
_diffrn_reflns_av_R_equivalents 0.0509
_diffrn_reflns_av_unetI/netI 0.0812
_diffrn_reflns_limit_h_max 11
_diffrn_reflns_limit_h_min -11
_diffrn_reflns_limit_k_max 20
_diffrn_reflns_limit_k_min -19
_diffrn_reflns_limit_l_max 21
_diffrn_reflns_limit_l_min -21
_diffrn_reflns_number 34434
_diffrn_reflns_theta_full 30.6293
_diffrn_reflns_theta_max 30.63
_diffrn_reflns_theta_min 1.45
_exptl_absorpt_coefficient_mu 0.688
_exptl_absorpt_correction_T_max 0.884
_exptl_absorpt_correction_T_min 0.800
_exptl_absorpt_correction_type empirical
_exptl_absorpt_process_details EMPIRICAL
_exptl_crystal_colour urple
_exptl_crystal_density_diffrn 1.2934
_exptl_crystal_description needle
_exptl_crystal_F_000 670.6679
_exptl_crystal_size_max 0.35
_exptl_crystal_size_mid 0.27
_exptl_crystal_size_min 0.18
_refine_diff_density_max 1.1789
_refine_diff_density_min -1.0894
_refine_diff_density_rms 0.1532
_refine_ls_d_res_high 0.6975
_refine_ls_d_res_low 14.0300
_refine_ls_goodness_of_fit_ref 1.0778
_refine_ls_hydrogen_treatment mixed
_refine_ls_matrix_type full
_refine_ls_number_constraints 58
_refine_ls_number_parameters 484
_refine_ls_number_reflns 9803
_refine_ls_number_restraints 3
_refine_ls_restrained_S_all 1.0777
_refine_ls_R_factor_all 0.1285
_refine_ls_R_factor_gt 0.0748
_refine_ls_shift/su_max 0.000
_refine_ls_shift/su_mean 0.0481
_refine_ls_structure_factor_coef Fsqd
_refine_ls_weighting_details 'w=1/[\s^2^(Fo^2^)+(0.1048P)^2^+1.9223P] where P=(Fo^2^+2Fc^2^)/3'
_refine_ls_weighting_scheme calc
_refine_ls_wR_factor_gt 0.1999
_refine_ls_wR_factor_ref 0.2321
_reflns_Friedel_coverage 0.0
_reflns_limit_h_max 11
_reflns_limit_h_min -11
_reflns_limit_k_max 20
_reflns_limit_k_min -18
_reflns_limit_l_max 21
_reflns_limit_l_min 0
_reflns_number_gt 6161
_reflns_number_total 9803
_reflns_threshold_expression I>=2u(I)
_cod_data_source_file c5dt02678d2.cif
_cod_data_source_block 2
_cod_depositor_comments
;
The following automatic conversions were performed:

'_exptl_absorpt_correction_type' value 'EMPIRICAL' changed to
'empirical' according to
/usr/data/users/saulius/crontab/automatic-downloads/rss-feeds/RSC/lib/dictionaries/cif_core.dic
dictionary named 'cif_core.dic' version 2.4.2 from 2011-04-26.

Automatic conversion script
Id: cif_fix_values 4268 2015-11-12 08:31:59Z antanas 

 Adding full bibliography for 7038120.cif.
;
_cod_database_code 7038120
_olex2_refinement_description
;
1. Fixed Uiso
 At 1.2 times of:
  All C(H) groups
 At 1.5 times of:
  All C(H,H,H) groups
2. Restrained distances
 Cl11-C0AA \\sim Cl10-C0AA \\sim Cl12-C0AA
 with sigma of 0.02
3. Others
 Fixed Sof: Cl7(0.3) Cl8(0.3) Cl9(0.3) C3S(0.3) H3S(0.3) Cl1(0.38) Cl2(0.38)
 Cl3(0.38) C1S(0.38) H1S(0.38) Cl4(0.38) Cl5(0.38) Cl6(0.38) C2S(0.38)
 H2S(0.38) Cl10(0.08) Cl11(0.08) Cl12(0.08) C0AA(0.08) H1(0.08)
4.a Ternary CH refined with riding coordinates:
 C3S(H3S), C1S(H1S), C2S(H2S), C0AA(H1)
4.b Aromatic/amide H refined with riding coordinates:
 C2(H), C3(Ha), C7(Hb), C8(Hc), C10(Hd), C12(He), C13(Hf), C15(Hg), C16(Hh),
 C19(Hi), C21(Hj), C25(Hk), C27(Hl)
4.c Idealised Me refined as rotating group:
 C29(Hm,Hn,Ho), C30(Hp,Hq,Hr), C31(Hs,Ht,Hu), C32(Hv,Hw,Hx), C33(Hy,Hz,H0aa),
 C34(H1aa,H2aa,H3aa)
;

loop_
_space_group_symop_id
_space_group_symop_operation_xyz
1 x,y,z
2 -x,-y,-z

loop_
_atom_site_label
_atom_site_type_symbol
_atom_site_fract_x
_atom_site_fract_y
_atom_site_fract_z
_atom_site_U_iso_or_equiv
_atom_site_adp_type
_atom_site_occupancy
_atom_site_site_symmetry_order
_atom_site_refinement_flags_posn
_atom_site_refinement_flags_adp
_atom_site_refinement_flags_occupancy
_atom_site_disorder_group
Zn1 Zn 0.5 0.5 0.5 0.02657(17) Uani 1.000000 2 S T P .
N1 N 0.4811(3) 0.6057(2) 0.55820(19) 0.0282(6) Uani 1.000000 1 . . . .
N2 N 0.2811(3) 0.4715(2) 0.56741(19) 0.0273(6) Uani 1.000000 1 . . . .
C1 C 0.5990(4) 0.6603(3) 0.5492(3) 0.0312(7) Uani 1.000000 1 . . . .
C2 C 0.5484(5) 0.7222(3) 0.6056(3) 0.0379(8) Uani 1.000000 1 . . . .
H H 0.6070(5) 0.7654(3) 0.6122(3) 0.0454(10) Uiso 1.000000 1 R . . .
C3 C 0.3997(4) 0.7062(3) 0.6473(3) 0.0350(8) Uani 1.000000 1 . . . .
Ha H 0.3364(4) 0.7368(3) 0.6876(3) 0.0420(9) Uiso 1.000000 1 R . . .
C4 C 0.3570(4) 0.6335(3) 0.6181(2) 0.0292(7) Uani 1.000000 1 . . . .
C5 C 0.2142(4) 0.5934(3) 0.6484(2) 0.0280(7) Uani 1.000000 1 . . . .
C6 C 0.1807(4) 0.5185(2) 0.6232(2) 0.0277(7) Uani 1.000000 1 . . . .
C7 C 0.0317(4) 0.4791(3) 0.6514(3) 0.0352(8) Uani 1.000000 1 . . . .
Hb H -0.0570(4) 0.4989(3) 0.6888(3) 0.0423(10) Uiso 1.000000 1 R . . .
C8 C 0.0454(4) 0.4086(3) 0.6134(3) 0.0387(9) Uani 1.000000 1 . . . .
Hc H -0.0314(4) 0.3699(3) 0.6203(3) 0.0464(10) Uiso 1.000000 1 R . . .
C9 C 0.2011(4) 0.4042(3) 0.5599(3) 0.0321(7) Uani 1.000000 1 . . . .
C10 C 0.2556(4) 0.3445(3) 0.5058(3) 0.0351(8) Uani 1.000000 1 . . . .
Hd H 0.1872(4) 0.3030(3) 0.5063(3) 0.0421(9) Uiso 1.000000 1 R . . .
C11 C 0.0923(4) 0.6342(3) 0.7124(2) 0.0306(7) Uani 1.000000 1 . . . .
C12 C 0.0063(4) 0.7332(3) 0.6809(2) 0.0311(7) Uani 1.000000 1 . . . .
He H 0.0184(4) 0.7730(3) 0.6178(2) 0.0374(9) Uiso 1.000000 1 R . . .
C13 C -0.0976(4) 0.7729(3) 0.7428(2) 0.0311(7) Uani 1.000000 1 . . . .
Hf H -0.1499(4) 0.8399(3) 0.7212(2) 0.0373(9) Uiso 1.000000 1 R . . .
C14 C -0.1248(4) 0.7149(2) 0.8363(2) 0.0273(7) Uani 1.000000 1 . . . .
C15 C -0.0448(4) 0.6150(2) 0.8658(2) 0.0301(7) Uani 1.000000 1 . . . .
Hg H -0.0652(4) 0.5740(2) 0.9272(2) 0.0361(9) Uiso 1.000000 1 R . . .
C16 C 0.0650(4) 0.5747(3) 0.8060(2) 0.0329(8) Uani 1.000000 1 . . . .
Hh H 0.1201(4) 0.5083(3) 0.8283(2) 0.0395(9) Uiso 1.000000 1 R . . .
C17 C -0.2124(4) 0.8696(2) 0.8964(2) 0.0266(7) Uani 1.000000 1 . . . .
C18 C -0.0541(4) 0.8929(3) 0.8913(3) 0.0403(9) Uani 1.000000 1 . . . .
C19 C -0.0447(5) 0.9861(3) 0.8844(4) 0.0554(13) Uani 1.000000 1 . . . .
Hi H 0.0607(5) 0.9986(3) 0.8847(4) 0.0665(15) Uiso 1.000000 1 R . . .
C20 C -0.1853(5) 1.0623(3) 0.8769(4) 0.0478(11) Uani 1.000000 1 . . . .
C21 C -0.3404(4) 1.0407(3) 0.8789(3) 0.0382(9) Uani 1.000000 1 . . . .
Hj H -0.4369(4) 1.0909(3) 0.8720(3) 0.0459(10) Uiso 1.000000 1 R . . .
C22 C -0.3564(4) 0.9462(2) 0.8907(3) 0.0280(7) Uani 1.000000 1 . . . .
C23 C -0.3312(4) 0.7027(2) 0.9924(2) 0.0227(6) Uani 1.000000 1 . . . .
C24 C -0.3161(4) 0.6956(2) 1.0881(2) 0.0260(6) Uani 1.000000 1 . . . .
C25 C -0.4184(4) 0.6470(3) 1.1595(2) 0.0288(7) Uani 1.000000 1 . . . .
Hk H -0.4054(4) 0.6416(3) 1.2220(2) 0.0345(8) Uiso 1.000000 1 R . . .
C26 C -0.5388(4) 0.6065(2) 1.1400(2) 0.0284(7) Uani 1.000000 1 . . . .
C27 C -0.5511(4) 0.6116(2) 1.0474(2) 0.0262(6) Uani 1.000000 1 . . . .
Hl H -0.6294(4) 0.5828(2) 1.0338(2) 0.0315(8) Uiso 1.000000 1 R . . .
C28 C -0.4504(4) 0.6582(2) 0.9738(2) 0.0227(6) Uani 1.000000 1 . . . .
C29 C 0.1084(4) 0.8147(3) 0.8982(4) 0.0533(12) Uani 1.000000 1 . . . .
Hm H 0.0926(13) 0.7519(6) 0.9421(19) 0.0799(19) Uiso 1.000000 1 GR . . .
Hn H 0.138(2) 0.8098(18) 0.8364(6) 0.0799(19) Uiso 1.000000 1 GR . . .
Ho H 0.1965(11) 0.8330(13) 0.920(2) 0.0799(19) Uiso 1.000000 1 GR . . .
C30 C -0.1702(6) 1.1645(4) 0.8663(5) 0.0756(19) Uani 1.000000 1 . . . .
Hp H -0.137(6) 1.1979(12) 0.8020(10) 0.113(3) Uiso 1.000000 1 GR . . .
Hq H -0.2765(16) 1.2012(12) 0.881(3) 0.113(3) Uiso 1.000000 1 GR . . .
Hr H -0.087(4) 1.1596(4) 0.909(2) 0.113(3) Uiso 1.000000 1 GR . . .
C31 C -0.5299(4) 0.9288(3) 0.8945(3) 0.0350(8) Uani 1.000000 1 . . . .
Hs H -0.6113(4) 0.9904(4) 0.8826(19) 0.0524(12) Uiso 1.000000 1 GR . . .
Ht H -0.5388(11) 0.9014(18) 0.8469(13) 0.0524(12) Uiso 1.000000 1 GR . . .
Hu H -0.5506(13) 0.8834(15) 0.9563(7) 0.0524(12) Uiso 1.000000 1 GR . . .
C32 C -0.1906(5) 0.7394(3) 1.1156(3) 0.0390(9) Uani 1.000000 1 . . . .
Hv H -0.0804(7) 0.7146(16) 1.0940(18) 0.0585(13) Uiso 1.000000 1 GR . . .
Hw H -0.220(2) 0.8101(3) 1.0866(17) 0.0585(13) Uiso 1.000000 1 GR . . .
Hx H -0.191(3) 0.7212(18) 1.1837(3) 0.0585(13) Uiso 1.000000 1 GR . . .
C33 C -0.6557(5) 0.5596(3) 1.2161(3) 0.0389(9) Uani 1.000000 1 . . . .
Hy H -0.6067(17) 0.4903(5) 1.2455(14) 0.0583(13) Uiso 1.000000 1 GR . . .
Hz H -0.674(3) 0.5905(15) 1.2634(11) 0.0583(13) Uiso 1.000000 1 GR . . .
H0aa H -0.7609(13) 0.5679(19) 1.1883(4) 0.0583(13) Uiso 1.000000 1 GR . . .
C34 C -0.4815(4) 0.6648(3) 0.8742(2) 0.0299(7) Uani 1.000000 1 . . . .
H1aa H -0.501(3) 0.7326(3) 0.8325(4) 0.0448(10) Uiso 1.000000 1 GR . . .
H2aa H -0.3848(13) 0.6270(15) 0.8518(7) 0.0448(10) Uiso 1.000000 1 GR . . .
H3aa H -0.5778(19) 0.6388(17) 0.8749(4) 0.0448(10) Uiso 1.000000 1 GR . . .
B1 B -0.2258(4) 0.7620(3) 0.9091(3) 0.0247(7) Uani 1.000000 1 . . . .
Cl7 Cl -0.5532(7) 0.9481(3) 0.6375(3) 0.0687(12) Uani 0.300000 1 . . . 3
Cl8 Cl -0.6296(8) 1.1217(3) 0.6921(3) 0.0722(14) Uani 0.300000 1 . . . 3
Cl9 Cl -0.8337(7) 1.1014(4) 0.5610(5) 0.0903(18) Uani 0.300000 1 . . . 3
C3S C -0.6364(19) 1.0755(11) 0.6017(10) 0.045(3) Uani 0.300000 1 . . . 3
H3S H -0.5671(19) 1.1077(11) 0.5484(10) 0.054(4) Uiso 0.300000 1 R . . 3
Cl1 Cl 0.0724(6) 1.1074(4) 0.6539(3) 0.0983(16) Uani 0.380000 1 . . . 1
Cl2 Cl -0.2565(8) 1.2264(4) 0.6162(4) 0.0873(17) Uani 0.380000 1 . . . 1
Cl3 Cl -0.1774(9) 1.0539(4) 0.5714(3) 0.0911(17) Uani 0.380000 1 . . . 1
C1S C -0.1376(19) 1.1056(10) 0.6464(9) 0.061(4) Uani 0.380000 1 . . . 1
H1S H -0.1742(19) 1.0681(10) 0.7102(9) 0.073(4) Uiso 0.380000 1 R . . 1
Cl4 Cl -0.1913(7) 1.0212(4) 0.5384(3) 0.0811(12) Uani 0.380000 1 . . . 2
Cl5 Cl -0.2880(7) 1.1848(3) 0.6063(3) 0.0703(11) Uani 0.380000 1 . . . 2
Cl6 Cl -0.5048(7) 1.0475(5) 0.6336(3) 0.1065(18) Uani 0.380000 1 . . . 2
C2S C -0.302(3) 1.0682(14) 0.6261(10) 0.090(7) Uani 0.380000 1 . . . 2
H2S H -0.248(3) 1.0267(14) 0.6873(10) 0.108(9) Uiso 0.380000 1 R . . 2
Cl10 Cl 0.007(3) 1.0199(13) 0.5927(14) 0.089(7) Uani 0.080000 1 . . . 4
Cl11 Cl -0.140(3) 1.189(2) 0.5888(16) 0.096(8) Uani 0.080000 1 . . . 4
Cl12 Cl -0.344(5) 1.0324(17) 0.589(2) 0.129(15) Uani 0.080000 1 . . . 4
C0AA C -0.191(4) 1.075(3) 0.630(4) 0.061(16) Uiso 0.080000 1 . . . 4
H1 H -0.195(4) 1.051(3) 0.700(4) 0.073(19) Uiso 0.080000 1 R . . 4

loop_
_atom_site_aniso_label
_atom_site_aniso_U_11
_atom_site_aniso_U_22
_atom_site_aniso_U_33
_atom_site_aniso_U_12
_atom_site_aniso_U_13
_atom_site_aniso_U_23
Zn1 0.0188(3) 0.0384(3) 0.0242(3) -0.0071(2) 0.00835(19) -0.0148(2)
N1 0.0213(12) 0.0353(16) 0.0258(14) -0.0050(11) 0.0081(10) -0.0112(12)
N2 0.0220(13) 0.0331(15) 0.0252(14) -0.0049(11) 0.0077(10) -0.0111(11)
C1 0.0262(16) 0.037(2) 0.0326(18) -0.0086(13) 0.0036(13) -0.0156(15)
C2 0.0324(18) 0.050(2) 0.042(2) -0.0108(16) 0.0054(15) -0.0286(18)
C3 0.0316(17) 0.043(2) 0.0325(19) -0.0032(15) 0.0034(14) -0.0208(16)
C4 0.0264(15) 0.0341(19) 0.0236(16) -0.0019(13) 0.0040(12) -0.0104(13)
C5 0.0238(15) 0.0313(17) 0.0205(15) 0.0007(12) 0.0089(12) -0.0061(13)
C6 0.0215(14) 0.0298(17) 0.0262(16) -0.0032(12) 0.0082(12) -0.0073(13)
C7 0.0252(16) 0.039(2) 0.0354(19) -0.0067(13) 0.0159(14) -0.0099(15)
C8 0.0267(17) 0.045(2) 0.045(2) -0.0123(15) 0.0160(15) -0.0171(17)
C9 0.0232(15) 0.037(2) 0.0336(18) -0.0075(13) 0.0083(13) -0.0117(15)
C10 0.0271(16) 0.044(2) 0.039(2) -0.0122(14) 0.0068(14) -0.0184(16)
C11 0.0255(15) 0.0320(18) 0.0285(17) -0.0016(12) 0.0118(13) -0.0103(14)
C12 0.0302(16) 0.0271(17) 0.0268(17) -0.0031(13) 0.0111(13) -0.0038(13)
C13 0.0289(16) 0.0239(17) 0.0343(18) -0.0040(12) 0.0108(13) -0.0074(14)
C14 0.0231(14) 0.0262(16) 0.0308(17) -0.0049(12) 0.0113(12) -0.0115(13)
C15 0.0301(16) 0.0266(17) 0.0275(17) -0.0039(13) 0.0121(13) -0.0074(13)
C16 0.0358(18) 0.0243(17) 0.0283(18) 0.0019(13) 0.0123(14) -0.0062(13)
C17 0.0153(13) 0.0271(17) 0.0390(19) -0.0071(11) 0.0066(12) -0.0138(14)
C18 0.0156(14) 0.0284(19) 0.076(3) -0.0053(12) 0.0033(16) -0.0182(18)
C19 0.0213(17) 0.036(2) 0.110(4) -0.0105(15) -0.008(2) -0.022(2)
C20 0.0269(18) 0.030(2) 0.092(3) -0.0094(14) -0.0054(19) -0.024(2)
C21 0.0215(15) 0.0300(19) 0.069(3) -0.0025(13) -0.0022(16) -0.0265(18)
C22 0.0177(13) 0.0283(17) 0.0435(19) -0.0064(12) 0.0038(12) -0.0191(15)
C23 0.0186(13) 0.0218(15) 0.0290(16) -0.0034(11) 0.0063(11) -0.0129(12)
C24 0.0198(14) 0.0285(17) 0.0295(17) -0.0022(11) 0.0026(12) -0.0127(13)
C25 0.0255(15) 0.0314(18) 0.0263(17) -0.0003(12) 0.0045(12) -0.0118(13)
C26 0.0246(15) 0.0232(16) 0.0289(17) -0.0012(12) 0.0100(12) -0.0047(13)
C27 0.0212(14) 0.0216(15) 0.0351(18) -0.0061(11) 0.0064(12) -0.0100(13)
C28 0.0230(14) 0.0196(15) 0.0264(15) -0.0060(11) 0.0056(11) -0.0100(12)
C29 0.0154(15) 0.037(2) 0.106(4) -0.0025(14) -0.0024(19) -0.025(2)
C30 0.040(2) 0.036(3) 0.162(6) -0.0123(19) -0.012(3) -0.043(3)
C31 0.0160(14) 0.0343(19) 0.059(2) -0.0050(12) 0.0040(14) -0.0236(17)
C32 0.0334(18) 0.051(2) 0.041(2) -0.0130(16) -0.0009(15) -0.0229(18)
C33 0.0347(19) 0.034(2) 0.040(2) -0.0105(15) 0.0170(15) -0.0052(16)
C34 0.0309(16) 0.0328(19) 0.0322(18) -0.0138(13) 0.0053(13) -0.0159(14)
B1 0.0163(15) 0.0266(18) 0.0313(19) -0.0036(12) 0.0049(13) -0.0127(15)
Cl7 0.106(4) 0.040(2) 0.051(2) -0.006(2) 0.006(2) -0.0146(17)
Cl8 0.131(4) 0.039(2) 0.043(2) -0.014(2) -0.030(2) -0.0054(17)
Cl9 0.086(3) 0.066(3) 0.132(5) -0.029(3) -0.043(3) -0.031(3)
C3S 0.052(8) 0.044(8) 0.034(7) -0.004(6) -0.019(6) -0.005(6)
Cl1 0.076(3) 0.099(3) 0.080(3) -0.021(2) 0.023(2) 0.009(2)
Cl2 0.112(4) 0.059(3) 0.084(3) -0.018(3) -0.047(3) -0.006(3)
Cl3 0.159(6) 0.076(3) 0.050(2) -0.046(3) 0.004(3) -0.024(2)
C1S 0.089(10) 0.050(8) 0.035(6) -0.033(7) -0.014(6) 0.008(5)
Cl4 0.112(4) 0.062(3) 0.054(2) -0.015(2) 0.006(2) -0.007(2)
Cl5 0.096(3) 0.047(3) 0.053(2) 0.001(2) -0.022(2) -0.0051(17)
Cl6 0.094(4) 0.143(5) 0.067(3) -0.047(3) -0.000(3) -0.004(3)
C2S 0.151(18) 0.060(11) 0.030(7) 0.024(11) 0.017(8) -0.021(7)
Cl10 0.114(16) 0.052(10) 0.071(12) -0.023(10) 0.056(11) -0.001(8)
Cl11 0.072(14) 0.12(2) 0.069(14) 0.012(14) -0.017(11) -0.016(13)
Cl12 0.17(4) 0.037(12) 0.11(2) 0.001(17) 0.06(2) 0.030(12)

loop_
_atom_type_symbol
_atom_type_scat_dispersion_real
_atom_type_scat_dispersion_imag
_atom_type_scat_Cromer_Mann_a1
_atom_type_scat_Cromer_Mann_a2
_atom_type_scat_Cromer_Mann_a3
_atom_type_scat_Cromer_Mann_a4
_atom_type_scat_Cromer_Mann_b1
_atom_type_scat_Cromer_Mann_b2
_atom_type_scat_Cromer_Mann_b3
_atom_type_scat_Cromer_Mann_b4
_atom_type_scat_Cromer_Mann_c
_atom_type_scat_source
_atom_type_scat_dispersion_source
C 0.00300 0.00200 2.31000 1.02000 1.58860 0.86500 20.84390 10.20750 0.56870 51.65120 0.215599998832 'International Tables Volume C Table 6.1.1.4 (pp. 500-502)' custom
B 0.00100 0.00100 2.05450 1.33260 1.09790 0.70680 23.21850 1.02100 60.34980 0.14030 -0.193200007081 'International Tables Volume C Table 6.1.1.4 (pp. 500-502)' custom
Cl 0.00000 0.00000 11.46040 7.19640 6.25560 1.64550 0.01040 1.16620 18.51940 47.77840 -9.55739974976 'International Tables Volume C Table 6.1.1.4 (pp. 500-502)' custom
H 0.00000 0.00000 0.49300 0.32291 0.14019 0.04081 10.51090 26.12570 3.14236 57.79970 0.0030380000826 'International Tables Volume C Table 6.1.1.4 (pp. 500-502)' custom
Zn 0.28400 1.43000 14.07430 7.03180 5.16520 2.41000 3.26550 0.23330 10.31630 58.70970 1.30410003662 'International Tables Volume C Table 6.1.1.4 (pp. 500-502)' custom
N 0.00600 0.00300 12.21260 3.13220 2.01250 1.16630 0.00570 9.89330 28.99750 0.58260 -11.5290002823 'International Tables Volume C Table 6.1.1.4 (pp. 500-502)' custom

loop_
_geom_angle_atom_site_label_1
_geom_angle_atom_site_label_2
_geom_angle_atom_site_label_3
_geom_angle
_geom_angle_site_symmetry_1
_geom_angle_site_symmetry_3
N1 Zn1 N1 180.0 2_666 .
N2 Zn1 N1 91.15(11) . 2_666
N2 Zn1 N1 91.15(11) 2_666 .
N2 Zn1 N1 88.85(11) . .
N2 Zn1 N1 88.85(11) 2_666 2_666
N2 Zn1 N2 180.0 2_666 .
C1 N1 Zn1 125.5(2) . .
C4 N1 Zn1 128.1(2) . .
C4 N1 C1 106.3(3) . .
C6 N2 Zn1 127.7(2) . .
C9 N2 Zn1 125.3(2) . .
C9 N2 C6 106.9(3) . .
C2 C1 N1 109.7(3) . .
C10 C1 N1 125.1(3) 2_666 .
C10 C1 C2 125.2(3) 2_666 .
C3 C2 C1 107.1(3) . .
C4 C3 C2 107.6(3) . .
C3 C4 N1 109.4(3) . .
C5 C4 N1 124.9(3) . .
C5 C4 C3 125.7(3) . .
C6 C5 C4 124.5(3) . .
C11 C5 C4 116.9(3) . .
C11 C5 C6 118.6(3) . .
C5 C6 N2 125.9(3) . .
C7 C6 N2 109.2(3) . .
C7 C6 C5 124.9(3) . .
C8 C7 C6 107.2(3) . .
C9 C8 C7 107.3(3) . .
C8 C9 N2 109.4(3) . .
C10 C9 N2 125.7(3) . .
C10 C9 C8 124.8(3) . .
C9 C10 C1 127.1(3) . 2_666
C12 C11 C5 120.7(3) . .
C16 C11 C5 120.7(3) . .
C16 C11 C12 118.6(3) . .
C13 C12 C11 120.6(3) . .
C14 C13 C12 121.4(3) . .
C15 C14 C13 117.5(3) . .
B1 C14 C13 121.2(3) . .
B1 C14 C15 120.9(3) . .
C16 C15 C14 121.8(3) . .
C15 C16 C11 120.0(3) . .
C22 C17 C18 117.3(3) . .
B1 C17 C18 120.9(3) . .
B1 C17 C22 121.8(3) . .
C19 C18 C17 120.1(3) . .
C29 C18 C17 121.1(3) . .
C29 C18 C19 118.7(3) . .
C20 C19 C18 122.9(3) . .
C21 C20 C19 117.1(3) . .
C30 C20 C19 121.5(3) . .
C30 C20 C21 121.4(4) . .
C22 C21 C20 122.0(3) . .
C21 C22 C17 120.4(3) . .
C31 C22 C17 121.1(3) . .
C31 C22 C21 118.4(3) . .
C28 C23 C24 117.7(3) . .
B1 C23 C24 121.6(3) . .
B1 C23 C28 120.6(3) . .
C25 C24 C23 120.1(3) . .
C32 C24 C23 121.8(3) . .
C32 C24 C25 118.2(3) . .
C26 C25 C24 121.8(3) . .
C27 C26 C25 118.2(3) . .
C33 C26 C25 121.5(3) . .
C33 C26 C27 120.3(3) . .
C28 C27 C26 122.2(3) . .
C27 C28 C23 120.0(3) . .
C34 C28 C23 122.0(3) . .
C34 C28 C27 117.8(3) . .
C17 B1 C14 117.2(3) . .
C23 B1 C14 121.1(3) . .
C23 B1 C17 121.7(3) . .
Cl8 C3S Cl7 112.1(7) . .
Cl9 C3S Cl7 109.3(9) . .
Cl9 C3S Cl8 112.3(9) . .
Cl2 C1S Cl1 108.2(8) . .
Cl3 C1S Cl1 116.1(10) . .
Cl3 C1S Cl2 109.9(8) . .
Cl5 C2S Cl4 112.5(11) . .
Cl6 C2S Cl4 106.2(12) . .
Cl6 C2S Cl5 116.6(10) . .
C0AA Cl10 Cl11 44.0(11) . .
C0AA Cl11 Cl10 44.9(12) . .
Cl11 C0AA Cl10 91(2) . .
Cl12 C0AA Cl10 107(3) . .
Cl12 C0AA Cl11 130(3) . .

loop_
_geom_bond_atom_site_label_1
_geom_bond_atom_site_label_2
_geom_bond_distance
_geom_bond_site_symmetry_2
Zn1 N1 2.028(3) .
Zn1 N1 2.028(3) 2_666
Zn1 N2 2.033(2) 2_666
Zn1 N2 2.033(2) .
N1 C1 1.378(4) .
N1 C4 1.378(4) .
N2 C6 1.369(4) .
N2 C9 1.369(4) .
C1 C2 1.431(5) .
C1 C10 1.383(5) 2_666
C2 C3 1.350(5) .
C3 C4 1.432(5) .
C4 C5 1.407(5) .
C5 C6 1.392(5) .
C5 C11 1.493(4) .
C6 C7 1.446(4) .
C7 C8 1.343(6) .
C8 C9 1.439(4) .
C9 C10 1.380(5) .
C11 C12 1.394(5) .
C11 C16 1.396(5) .
C12 C13 1.390(4) .
C13 C14 1.389(5) .
C14 C15 1.393(5) .
C14 B1 1.569(5) .
C15 C16 1.393(4) .
C17 C18 1.414(4) .
C17 C22 1.410(4) .
C17 B1 1.574(5) .
C18 C19 1.375(6) .
C18 C29 1.522(5) .
C19 C20 1.385(6) .
C20 C21 1.383(5) .
C20 C30 1.506(6) .
C21 C22 1.391(5) .
C22 C31 1.503(4) .
C23 C24 1.422(4) .
C23 C28 1.410(4) .
C23 B1 1.567(4) .
C24 C25 1.393(4) .
C24 C32 1.507(5) .
C25 C26 1.382(5) .
C26 C27 1.381(5) .
C26 C33 1.501(4) .
C27 C28 1.391(4) .
C28 C34 1.511(4) .
Cl7 C3S 1.747(15) .
Cl8 C3S 1.742(15) .
Cl9 C3S 1.695(15) .
Cl1 C1S 1.747(15) .
Cl2 C1S 1.740(16) .
Cl3 C1S 1.673(15) .
Cl4 C2S 1.778(13) .
Cl5 C2S 1.68(2) .
Cl6 C2S 1.76(3) .
Cl10 Cl11 2.50(3) .
Cl10 C0AA 1.76(3) .
Cl11 C0AA 1.74(3) .
Cl12 C0AA 1.79(3) .

loop_
_restr_equal_distance_atom_site_label_1
_restr_equal_distance_atom_site_label_2
_restr_equal_distance_site_symmetry_2
_restr_equal_distance_class_id
Cl10 C0AA 1 1
Cl11 C0AA 1 1
Cl12 C0AA 1 1

loop_
_restr_equal_distance_class_class_id
_restr_equal_distance_class_target_weight_param
_restr_equal_distance_class_average
_restr_equal_distance_class_esd
_restr_equal_distance_class_diff_max
1 0.0200 1.7630 0.0221 0.0276
